data_7125869
loop_
_publ_author_name
'Bechu, Damien'
'Xie, Lilia S.'
'Le Breton, Nolwenn'
'Choua, Sylvie'
'Dinc\(a, Mircea'
'Hosseini, Mir Wais'
'Baudron, St\'ephane A'

_publ_section_title
;
 Interdigitated conducting tetrathiafulvalene-based coordination networks.
;
_journal_issue 16
_journal_name_full 'Chemical communications (Cambridge, England)'
_journal_page_first 2407
_journal_page_last 2410
_journal_paper_doi 10.1039/c9cc09960c
_journal_volume 56
_journal_year 2020
_chemical_formula_sum 'C41 H27 Cl9 Fe N6 S18'
_chemical_formula_weight 1555.66
_space_group_crystal_system monoclinic
_space_group_IT_number 15
_space_group_name_Hall '-C 2yc'
_space_group_name_H-M_alt 'C 1 2/c 1'
_atom_sites_solution_hydrogens geom
_audit_creation_method SHELXL-2016/6
_audit_update_record
;
2019-12-23 deposited with the CCDC.	2020-01-21 downloaded from the CCDC.
;
_cell_angle_alpha 90
_cell_angle_beta 121.187(2)
_cell_angle_gamma 90
_cell_formula_units_Z 4
_cell_length_a 36.701(4)
_cell_length_b 9.6026(9)
_cell_length_c 20.2170(19)
_cell_measurement_reflns_used 4963
_cell_measurement_temperature 173(2)
_cell_measurement_theta_max 27.78
_cell_measurement_theta_min 2.35
_cell_volume 6095.3(11)
_computing_cell_refinement 'Bruker SAINT'
_computing_data_collection 'Bruker APEX2'
_computing_data_reduction 'Bruker SAINT'
_computing_molecular_graphics 'Bruker SHELXTL'
_computing_publication_material 'Bruker SHELXTL'
_computing_structure_refinement 'SHELXL-2014 (Sheldrick 2014)'
_computing_structure_solution 'SHELXS-97 (Sheldrick 2008)'
_diffrn_ambient_temperature 173(2)
_diffrn_measured_fraction_theta_full 1.000
_diffrn_measured_fraction_theta_max 0.993
_diffrn_measurement_device_type 'Bruker APEX-II CCD'
_diffrn_measurement_method '\f and \w scans'
_diffrn_radiation_type MoK\a
_diffrn_radiation_wavelength 0.71073
_diffrn_reflns_av_R_equivalents 0.0634
_diffrn_reflns_av_unetI/netI 0.0629
_diffrn_reflns_Laue_measured_fraction_full 1.000
_diffrn_reflns_Laue_measured_fraction_max 0.993
_diffrn_reflns_limit_h_max 51
_diffrn_reflns_limit_h_min -51
_diffrn_reflns_limit_k_max 12
_diffrn_reflns_limit_k_min -13
_diffrn_reflns_limit_l_max 28
_diffrn_reflns_limit_l_min -24
_diffrn_reflns_number 33714
_diffrn_reflns_point_group_measured_fraction_full 1.000
_diffrn_reflns_point_group_measured_fraction_max 0.993
_diffrn_reflns_theta_full 25.242
_diffrn_reflns_theta_max 30.079
_diffrn_reflns_theta_min 2.016
_exptl_absorpt_coefficient_mu 1.298
_exptl_absorpt_correction_T_max 0.974
_exptl_absorpt_correction_T_min 0.949
_exptl_absorpt_correction_type multi-scan
_exptl_absorpt_process_details sadabs
_exptl_crystal_colour orange
_exptl_crystal_density_diffrn 1.695
_exptl_crystal_density_meas ?
_exptl_crystal_description rod
_exptl_crystal_F_000 3128
_exptl_crystal_size_max 0.040
_exptl_crystal_size_mid 0.040
_exptl_crystal_size_min 0.020
_refine_diff_density_max 1.348
_refine_diff_density_min -1.190
_refine_diff_density_rms 0.106
_refine_ls_extinction_method none
_refine_ls_goodness_of_fit_ref 1.032
_refine_ls_hydrogen_treatment constr
_refine_ls_matrix_type full
_refine_ls_number_parameters 364
_refine_ls_number_reflns 8904
_refine_ls_number_restraints 0
_refine_ls_restrained_S_all 1.032
_refine_ls_R_factor_all 0.1056
_refine_ls_R_factor_gt 0.0605
_refine_ls_shift/su_max 0.000
_refine_ls_shift/su_mean 0.000
_refine_ls_structure_factor_coef Fsqd
_refine_ls_weighting_details 'w=1/[\s^2^(Fo^2^)+(0.0643P)^2^+22.4425P] where P=(Fo^2^+2Fc^2^)/3'
_refine_ls_weighting_scheme calc
_refine_ls_wR_factor_gt 0.1391
_refine_ls_wR_factor_ref 0.1610
_reflns_Friedel_coverage 0.000
_reflns_number_gt 5804
_reflns_number_total 8904
_reflns_threshold_expression 'I > 2\s(I)'
_cod_data_source_file c9cc09960c2.cif
_cod_data_source_block CP5
_cod_depositor_comments
;
The following automatic conversions were performed:

data item '_exptl_crystal_density_meas' value 'not measured' was
changed to '?' -- the value is perceived as not measured.

Automatic conversion script
Id: cif_fix_values 7556 2019-12-06 15:28:31Z antanas 

 Adding full bibliography for 7125868--7125870.cif.
;
_cod_original_cell_volume 6095.3(10)
_cod_original_sg_symbol_H-M 'C 2/c'
_cod_database_code 7125869
_shelx_shelxl_version_number 2016/6
_shelx_space_group_comment
;
The symmetry employed for this shelxl refinement is uniquely defined
by the following loop, which should always be used as a source of
symmetry information in preference to the above space-group names.
They are only intended as comments.
;
_shelx_estimated_absorpt_t_min 0.950
_shelx_estimated_absorpt_t_max 0.975

loop_
_space_group_symop_operation_xyz
'x, y, z'
'-x, y, -z+1/2'
'x+1/2, y+1/2, z'
'-x+1/2, y+1/2, -z+1/2'
'-x, -y, -z'
'x, -y, z-1/2'
'-x+1/2, -y+1/2, -z'
'x+1/2, -y+1/2, z-1/2'

loop_
_atom_site_label
_atom_site_type_symbol
_atom_site_fract_x
_atom_site_fract_y
_atom_site_fract_z
_atom_site_U_iso_or_equiv
_atom_site_adp_type
_atom_site_occupancy
_atom_site_site_symmetry_order
_atom_site_calc_flag
_atom_site_refinement_flags_posn
_atom_site_refinement_flags_adp
_atom_site_refinement_flags_occupancy
_atom_site_disorder_assembly
_atom_site_disorder_group
C1 C 0.24196(10) 0.5065(4) 0.4849(2) 0.0234(7) Uani 1 1 d . . . . .
C2 C 0.27465(10) 0.5947(3) 0.5199(2) 0.0223(7) Uani 1 1 d . . . . .
C3 C 0.18500(10) 0.3166(4) 0.4557(2) 0.0250(7) Uani 1 1 d . . . . .
C4 C 0.18783(10) 0.3217(4) 0.3921(2) 0.0261(7) Uani 1 1 d . . . . .
C5 C 0.12379(11) 0.2843(4) 0.2382(2) 0.0298(8) Uani 1 1 d . . . . .
C6 C 0.09600(12) 0.2006(5) 0.1764(2) 0.0382(9) Uani 1 1 d . . . . .
H6 H 0.100073 0.102674 0.178531 0.046 Uiso 1 1 calc R U . . .
C7 C 0.06250(12) 0.2616(5) 0.1120(2) 0.0404(10) Uani 1 1 d . . . . .
H7 H 0.043855 0.203058 0.070015 0.048 Uiso 1 1 calc R U . . .
C8 C 0.08187(12) 0.4779(4) 0.1647(2) 0.0379(9) Uani 1 1 d . . . . .
H8 H 0.077310 0.575718 0.160729 0.045 Uiso 1 1 calc R U . . .
C9 C 0.11633(12) 0.4262(4) 0.2321(2) 0.0373(9) Uani 1 1 d . . . . .
H9 H 0.134459 0.486979 0.273271 0.045 Uiso 1 1 calc R U . . .
C10 C 0.11706(11) 0.2749(4) 0.4778(2) 0.0295(8) Uani 1 1 d . . . . .
C11 C 0.08964(12) 0.1918(4) 0.4880(3) 0.0372(9) Uani 1 1 d . . . . .
H11 H 0.093173 0.093575 0.491994 0.045 Uiso 1 1 calc R U . . .
C12 C 0.05700(12) 0.2538(5) 0.4925(2) 0.0374(9) Uani 1 1 d . . . . .
H12 H 0.038222 0.195428 0.499071 0.045 Uiso 1 1 calc R U . . .
C13 C 0.07733(12) 0.4693(4) 0.4785(3) 0.0391(10) Uani 1 1 d . . . . .
H13 H 0.073440 0.567434 0.475652 0.047 Uiso 1 1 calc R U . . .
C14 C 0.11071(12) 0.4171(4) 0.4726(3) 0.0367(9) Uani 1 1 d . . . . .
H14 H 0.128773 0.477630 0.465192 0.044 Uiso 1 1 calc R U . . .
C15 C 0.34735(10) 0.6691(3) 0.6292(2) 0.0234(7) Uani 1 1 d . . . . .
C16 C 0.34983(10) 0.6746(4) 0.5657(2) 0.0252(7) Uani 1 1 d . . . . .
C17 C 0.4237(2) 0.7908(10) 0.7089(4) 0.035(2) Uani 0.566(14) 1 d . . P A 1
H17A H 0.408139 0.875524 0.680299 0.042 Uiso 0.566(14) 1 calc R U P A 1
H17B H 0.448636 0.819669 0.758908 0.042 Uiso 0.566(14) 1 calc R U P A 1
C18 C 0.4383(2) 0.7101(11) 0.6624(5) 0.039(2) Uani 0.566(14) 1 d . . P A 1
H18A H 0.448261 0.616898 0.685822 0.047 Uiso 0.566(14) 1 calc R U P A 1
H18B H 0.462607 0.759225 0.664671 0.047 Uiso 0.566(14) 1 calc R U P A 1
C17B C 0.4359(3) 0.7050(16) 0.7133(6) 0.040(3) Uani 0.434(14) 1 d . . P A 2
H17C H 0.459429 0.748276 0.760715 0.048 Uiso 0.434(14) 1 calc R U P A 2
H17D H 0.445785 0.612581 0.707237 0.048 Uiso 0.434(14) 1 calc R U P A 2
C18B C 0.4263(3) 0.7938(13) 0.6452(6) 0.036(3) Uani 0.434(14) 1 d . . P A 2
H18C H 0.453131 0.824059 0.648926 0.043 Uiso 0.434(14) 1 calc R U P A 2
H18D H 0.410160 0.877584 0.643454 0.043 Uiso 0.434(14) 1 calc R U P A 2
C19 C 0.00245(11) 0.7826(5) 0.0856(2) 0.0370(10) Uani 1 1 d . . . . .
N1 N 0.05464(9) 0.3988(4) 0.10500(18) 0.0334(7) Uani 1 1 d . . . . .
N2 N 0.05032(9) 0.3916(4) 0.48793(19) 0.0315(7) Uani 1 1 d . . . . .
N3 N 0.00059(9) 0.6682(4) 0.06769(19) 0.0335(7) Uani 1 1 d . . . . .
S1 S 0.22137(3) 0.44910(11) 0.38920(6) 0.0329(2) Uani 1 1 d . . . . .
S2 S 0.21621(3) 0.43542(11) 0.53019(6) 0.0326(2) Uani 1 1 d . . . . .
S3 S 0.30118(3) 0.66350(10) 0.47612(5) 0.0276(2) Uani 1 1 d . . . . .
S4 S 0.29600(3) 0.65158(10) 0.61556(5) 0.0269(2) Uani 1 1 d . . . . .
S5 S 0.16534(3) 0.19640(10) 0.31831(6) 0.0360(2) Uani 1 1 d . . . . .
S6 S 0.15779(3) 0.18555(10) 0.47282(7) 0.0349(2) Uani 1 1 d . . . . .
S7 S 0.39500(3) 0.68901(13) 0.55896(7) 0.0450(3) Uani 1 1 d . . . . .
S8 S 0.38905(3) 0.68066(13) 0.72550(6) 0.0429(3) Uani 1 1 d . . . . .
S9 S 0.00516(5) 0.94374(18) 0.11109(10) 0.0788(5) Uani 1 1 d . . . . .
Fe1 Fe 0.000000 0.500000 0.000000 0.02779(18) Uani 1 2 d S . P . .
C20 C 0.2105(2) 0.1794(8) 0.6903(4) 0.082(2) Uani 1 1 d . . . . .
H20 H 0.214286 0.184210 0.644749 0.098 Uiso 1 1 calc R U . . .
Cl1 Cl 0.26078(7) 0.1724(4) 0.77306(12) 0.1368(11) Uani 1 1 d . . . . .
Cl2 Cl 0.18120(10) 0.0319(3) 0.68033(14) 0.1225(9) Uani 1 1 d . . . . .
Cl3 Cl 0.18337(9) 0.3260(3) 0.68912(14) 0.1233(8) Uani 1 1 d . . . . .
C21 C -0.0008(3) 0.2686(12) 0.2229(5) 0.055(3) Uani 0.5 1 d . . P . .
H21 H -0.004930 0.267769 0.169904 0.066 Uiso 0.5 1 calc R U P . .
Cl4 Cl 0.04535(5) 0.19101(19) 0.28267(11) 0.0804(5) Uani 1 1 d . . . . .
Cl5 Cl 0.000000 0.4437(3) 0.250000 0.206(3) Uani 1 2 d S T P . .

loop_
_atom_site_aniso_label
_atom_site_aniso_U_11
_atom_site_aniso_U_22
_atom_site_aniso_U_33
_atom_site_aniso_U_23
_atom_site_aniso_U_13
_atom_site_aniso_U_12
C1 0.0185(14) 0.0239(17) 0.0246(18) 0.0012(14) 0.0090(13) 0.0011(12)
C2 0.0221(14) 0.0203(16) 0.0254(18) 0.0019(14) 0.0128(14) 0.0019(12)
C3 0.0163(13) 0.0216(16) 0.034(2) -0.0006(15) 0.0106(14) 0.0012(12)
C4 0.0201(14) 0.0210(17) 0.0295(19) 0.0007(14) 0.0073(14) 0.0022(12)
C5 0.0234(15) 0.034(2) 0.0256(19) 0.0008(16) 0.0083(15) -0.0016(14)
C6 0.0316(19) 0.036(2) 0.035(2) -0.0105(18) 0.0088(17) -0.0005(16)
C7 0.0283(18) 0.044(2) 0.033(2) -0.0123(19) 0.0040(17) -0.0053(17)
C8 0.0299(18) 0.031(2) 0.035(2) -0.0015(18) 0.0048(17) -0.0031(16)
C9 0.0278(18) 0.031(2) 0.031(2) -0.0023(17) -0.0002(16) -0.0066(15)
C10 0.0215(15) 0.032(2) 0.033(2) -0.0039(16) 0.0131(15) -0.0041(14)
C11 0.0332(19) 0.032(2) 0.050(3) 0.0031(19) 0.0245(19) -0.0031(16)
C12 0.0292(18) 0.044(2) 0.044(2) 0.007(2) 0.0223(18) -0.0023(17)
C13 0.0263(17) 0.034(2) 0.059(3) -0.001(2) 0.0237(19) -0.0008(15)
C14 0.0286(17) 0.029(2) 0.061(3) -0.0042(19) 0.0295(19) -0.0054(15)
C15 0.0184(14) 0.0196(16) 0.0259(18) 0.0009(14) 0.0070(13) -0.0008(12)
C16 0.0205(14) 0.0192(16) 0.034(2) -0.0016(14) 0.0125(14) 0.0003(12)
C17 0.023(3) 0.039(5) 0.034(4) -0.006(3) 0.008(3) -0.008(3)
C18 0.019(3) 0.048(6) 0.045(5) 0.002(4) 0.011(3) 0.000(3)
C17B 0.023(4) 0.057(8) 0.038(6) 0.002(5) 0.013(4) -0.002(5)
C18B 0.023(4) 0.038(7) 0.038(6) -0.006(5) 0.011(4) -0.003(4)
C19 0.0179(15) 0.063(3) 0.026(2) -0.017(2) 0.0084(14) 0.0005(17)
N1 0.0206(13) 0.044(2) 0.0280(17) -0.0026(15) 0.0074(13) -0.0041(13)
N2 0.0214(13) 0.0412(19) 0.0328(18) -0.0018(15) 0.0148(13) -0.0020(13)
N3 0.0232(14) 0.046(2) 0.0275(18) -0.0061(15) 0.0108(13) -0.0014(14)
S1 0.0328(4) 0.0379(5) 0.0253(5) -0.0035(4) 0.0130(4) -0.0110(4)
S2 0.0311(4) 0.0377(5) 0.0341(5) -0.0088(4) 0.0205(4) -0.0116(4)
S3 0.0270(4) 0.0290(5) 0.0262(5) 0.0010(4) 0.0134(4) -0.0037(3)
S4 0.0224(4) 0.0310(5) 0.0266(5) -0.0017(4) 0.0122(4) -0.0028(3)
S5 0.0348(5) 0.0254(5) 0.0314(5) -0.0041(4) 0.0056(4) 0.0012(4)
S6 0.0323(4) 0.0233(5) 0.0565(7) -0.0008(4) 0.0284(5) -0.0015(4)
S7 0.0299(5) 0.0650(8) 0.0483(7) -0.0221(6) 0.0260(5) -0.0180(5)
S8 0.0276(4) 0.0626(7) 0.0262(5) 0.0054(5) 0.0052(4) -0.0151(5)
S9 0.0524(7) 0.0757(10) 0.0869(12) -0.0531(9) 0.0210(8) 0.0036(7)
Fe1 0.0163(3) 0.0394(4) 0.0244(4) -0.0053(3) 0.0082(3) -0.0022(3)
C20 0.099(5) 0.108(6) 0.061(4) 0.005(4) 0.058(4) 0.004(4)
Cl1 0.0899(14) 0.253(4) 0.0733(13) 0.0014(16) 0.0463(12) 0.0143(17)
Cl2 0.187(3) 0.1042(17) 0.1114(17) -0.0142(13) 0.1017(18) -0.0305(16)
Cl3 0.160(2) 0.1085(18) 0.0995(17) -0.0073(13) 0.0659(16) 0.0248(16)
C21 0.054(5) 0.069(7) 0.029(5) 0.006(4) 0.012(5) -0.009(5)
Cl4 0.0572(8) 0.0859(12) 0.0961(12) -0.0129(9) 0.0381(9) 0.0070(8)
Cl5 0.092(2) 0.0432(15) 0.330(7) 0.000 0.000(3) 0.000

loop_
_atom_type_symbol
_atom_type_description
_atom_type_scat_dispersion_real
_atom_type_scat_dispersion_imag
_atom_type_scat_source
C C 0.0033 0.0016 'International Tables Vol C Tables 4.2.6.8 and 6.1.1.4'
H H 0.0000 0.0000 'International Tables Vol C Tables 4.2.6.8 and 6.1.1.4'
N N 0.0061 0.0033 'International Tables Vol C Tables 4.2.6.8 and 6.1.1.4'
S S 0.1246 0.1234 'International Tables Vol C Tables 4.2.6.8 and 6.1.1.4'
Cl Cl 0.1484 0.1585 'International Tables Vol C Tables 4.2.6.8 and 6.1.1.4'
Fe Fe 0.3463 0.8444 'International Tables Vol C Tables 4.2.6.8 and 6.1.1.4'

loop_
_geom_angle_atom_site_label_1
_geom_angle_atom_site_label_2
_geom_angle_atom_site_label_3
_geom_angle
_geom_angle_site_symmetry_1
_geom_angle_site_symmetry_3
C2 C1 S2 123.3(3) . .
C2 C1 S1 122.5(3) . .
S2 C1 S1 114.17(18) . .
C1 C2 S3 123.7(3) . .
C1 C2 S4 123.2(3) . .
S3 C2 S4 113.05(18) . .
C4 C3 S6 123.4(3) . .
C4 C3 S2 117.2(3) . .
S6 C3 S2 118.8(2) . .
C3 C4 S5 123.6(3) . .
C3 C4 S1 117.3(3) . .
S5 C4 S1 118.6(2) . .
C9 C5 C6 118.1(4) . .
C9 C5 S5 126.2(3) . .
C6 C5 S5 115.6(3) . .
C7 C6 C5 119.1(4) . .
C7 C6 H6 120.5 . .
C5 C6 H6 120.5 . .
N1 C7 C6 123.8(4) . .
N1 C7 H7 118.1 . .
C6 C7 H7 118.1 . .
N1 C8 C9 124.1(4) . .
N1 C8 H8 118.0 . .
C9 C8 H8 118.0 . .
C5 C9 C8 118.6(4) . .
C5 C9 H9 120.7 . .
C8 C9 H9 120.7 . .
C14 C10 C11 118.4(3) . .
C14 C10 S6 126.1(3) . .
C11 C10 S6 115.5(3) . .
C12 C11 C10 119.0(4) . .
C12 C11 H11 120.5 . .
C10 C11 H11 120.5 . .
N2 C12 C11 123.7(3) . .
N2 C12 H12 118.1 . .
C11 C12 H12 118.1 . .
N2 C13 C14 124.5(4) . .
N2 C13 H13 117.7 . .
C14 C13 H13 117.7 . .
C10 C14 C13 118.3(3) . .
C10 C14 H14 120.9 . .
C13 C14 H14 120.9 . .
C16 C15 S8 127.7(3) . .
C16 C15 S4 116.9(3) . .
S8 C15 S4 115.4(2) . .
C15 C16 S7 128.4(3) . .
C15 C16 S3 116.6(2) . .
S7 C16 S3 115.0(2) . .
C18 C17 S8 108.9(7) . .
C18 C17 H17A 109.9 . .
S8 C17 H17A 109.9 . .
C18 C17 H17B 109.9 . .
S8 C17 H17B 109.9 . .
H17A C17 H17B 108.3 . .
C17 C18 S7 112.4(6) . .
C17 C18 H18A 109.1 . .
S7 C18 H18A 109.1 . .
C17 C18 H18B 109.1 . .
S7 C18 H18B 109.1 . .
H18A C18 H18B 107.9 . .
C18B C17B S8 113.4(8) . .
C18B C17B H17C 108.9 . .
S8 C17B H17C 108.9 . .
C18B C17B H17D 108.9 . .
S8 C17B H17D 108.9 . .
H17C C17B H17D 107.7 . .
C17B C18B S7 107.3(9) . .
C17B C18B H18C 110.3 . .
S7 C18B H18C 110.3 . .
C17B C18B H18D 110.3 . .
S7 C18B H18D 110.3 . .
H18C C18B H18D 108.5 . .
N3 C19 S9 179.9(7) . .
C8 N1 C7 116.4(3) . .
C8 N1 Fe1 119.4(3) . .
C7 N1 Fe1 124.2(3) . .
C13 N2 C12 116.1(3) . .
C13 N2 Fe1 118.2(3) . 2
C12 N2 Fe1 125.7(2) . 2
C19 N3 Fe1 156.4(3) . .
C4 S1 C1 95.22(17) . .
C1 S2 C3 95.35(17) . .
C2 S3 C16 92.05(16) . .
C2 S4 C15 91.93(16) . .
C4 S5 C5 104.79(18) . .
C3 S6 C10 104.35(17) . .
C16 S7 C18B 97.2(3) . .
C16 S7 C18 102.3(3) . .
C15 S8 C17 97.1(3) . .
C15 S8 C17B 101.3(3) . .
N3 Fe1 N3 180.00(18) . 5_565
N3 Fe1 N2 89.01(12) . 6_565
N3 Fe1 N2 90.99(12) 5_565 6_565
N3 Fe1 N2 90.99(12) . 2
N3 Fe1 N2 89.01(12) 5_565 2
N2 Fe1 N2 180.00(13) 6_565 2
N3 Fe1 N1 89.20(13) . 5_565
N3 Fe1 N1 90.80(13) 5_565 5_565
N2 Fe1 N1 94.52(11) 6_565 5_565
N2 Fe1 N1 85.48(11) 2 5_565
N3 Fe1 N1 90.80(13) . .
N3 Fe1 N1 89.20(13) 5_565 .
N2 Fe1 N1 85.48(11) 6_565 .
N2 Fe1 N1 94.52(11) 2 .
N1 Fe1 N1 180.0 5_565 .
Cl3 C20 Cl2 110.4(4) . .
Cl3 C20 Cl1 111.4(4) . .
Cl2 C20 Cl1 111.6(4) . .
Cl3 C20 H20 107.8 . .
Cl2 C20 H20 107.8 . .
Cl1 C20 H20 107.8 . .
Cl4 C21 Cl4 115.0(6) . 2
Cl4 C21 Cl5 110.8(5) . .
Cl4 C21 Cl5 106.8(6) 2 .
Cl4 C21 H21 108.0 . .
Cl4 C21 H21 108.0 2 .
Cl5 C21 H21 108.0 . .
C21 Cl4 C21 36.5(6) . 2
C21 Cl5 C21 35.3(6) . 2

loop_
_geom_bond_atom_site_label_1
_geom_bond_atom_site_label_2
_geom_bond_distance
_geom_bond_site_symmetry_2
C1 C2 1.333(5) .
C1 S2 1.758(3) .
C1 S1 1.763(4) .
C2 S3 1.750(3) .
C2 S4 1.756(4) .
C3 C4 1.343(5) .
C3 S6 1.749(3) .
C3 S2 1.760(4) .
C4 S5 1.754(4) .
C4 S1 1.758(4) .
C5 C9 1.383(6) .
C5 C6 1.388(5) .
C5 S5 1.762(4) .
C6 C7 1.375(6) .
C6 H6 0.9500 .
C7 N1 1.341(6) .
C7 H7 0.9500 .
C8 N1 1.336(5) .
C8 C9 1.384(5) .
C8 H8 0.9500 .
C9 H9 0.9500 .
C10 C14 1.380(6) .
C10 C11 1.382(5) .
C10 S6 1.771(4) .
C11 C12 1.381(5) .
C11 H11 0.9500 .
C12 N2 1.340(6) .
C12 H12 0.9500 .
C13 N2 1.331(5) .
C13 C14 1.385(5) .
C13 H13 0.9500 .
C14 H14 0.9500 .
C15 C16 1.335(5) .
C15 S8 1.748(4) .
C15 S4 1.765(3) .
C16 S7 1.738(3) .
C16 S3 1.769(4) .
C17 C18 1.514(14) .
C17 S8 1.813(7) .
C17 H17A 0.9900 .
C17 H17B 0.9900 .
C18 S7 1.869(8) .
C18 H18A 0.9900 .
C18 H18B 0.9900 .
C17B C18B 1.498(18) .
C17B S8 1.874(9) .
C17B H17C 0.9900 .
C17B H17D 0.9900 .
C18B S7 1.816(10) .
C18B H18C 0.9900 .
C18B H18D 0.9900 .
C19 N3 1.147(5) .
C19 S9 1.618(5) .
N1 Fe1 2.250(3) .
N2 Fe1 2.241(3) 2
N3 Fe1 2.110(3) .
C20 Cl3 1.718(7) .
C20 Cl2 1.727(8) .
C20 Cl1 1.735(8) .
C20 H20 1.0000 .
C21 Cl4 1.662(11) .
C21 Cl4 1.748(10) 2
C21 Cl5 1.765(12) .
C21 H21 1.0000 .
